data_4078854
loop_
_publ_author_name
'Bernhammer, Jan C.'
'Huynh, Han Vinh'

_publ_section_title
;
 Pyrazolin-5-ylidene Palladium(II) Complexes: Synthesis, Characterization,
 and Application in the Direct Arylation of Pentafluorobenzene
;
_journal_issue 14
_journal_name_full Organometallics
_journal_page_first 5121
_journal_paper_doi 10.1021/om300464b
_journal_volume 31
_journal_year 2012
_chemical_formula_sum 'C13 H15 Br2 N3 Pd'
_chemical_formula_weight 479.50
_chemical_name_systematic
; 
 ? 
;
_space_group_IT_number 14
_symmetry_cell_setting monoclinic
_symmetry_space_group_name_Hall '-P 2yn'
_symmetry_space_group_name_H-M 'P 1 21/n 1'
_atom_sites_solution_hydrogens geom
_atom_sites_solution_primary direct
_atom_sites_solution_secondary difmap
_audit_creation_method SHELXL-97
_cell_angle_alpha 90.00
_cell_angle_beta 98.965(2)
_cell_angle_gamma 90.00
_cell_formula_units_Z 4
_cell_length_a 7.4290(8)
_cell_length_b 11.2598(12)
_cell_length_c 18.300(2)
_cell_measurement_reflns_used 6619
_cell_measurement_temperature 100(2)
_cell_measurement_theta_max 28.34
_cell_measurement_theta_min 2.25
_cell_volume 1512.1(3)
_computing_cell_refinement 'Bruker SAINT'
_computing_data_collection 'Bruker APEX2'
_computing_data_reduction 'Bruker SAINT'
_computing_molecular_graphics 'Bruker SHELXTL'
_computing_publication_material 'Bruker SHELXTL'
_computing_structure_refinement 'SHELXL-97 (Sheldrick, 2008)'
_computing_structure_solution 'SHELXS-97 (Sheldrick, 2008)'
_diffrn_ambient_temperature 100(2)
_diffrn_measured_fraction_theta_full 1.000
_diffrn_measured_fraction_theta_max 1.000
_diffrn_measurement_device_type 'Bruker APEX-II CCD'
_diffrn_measurement_method '\f and \w scans'
_diffrn_radiation_monochromator graphite
_diffrn_radiation_source 'fine-focus sealed tube'
_diffrn_radiation_type MoK\a
_diffrn_radiation_wavelength 0.71073
_diffrn_reflns_av_R_equivalents 0.0230
_diffrn_reflns_av_sigmaI/netI 0.0254
_diffrn_reflns_limit_h_max 9
_diffrn_reflns_limit_h_min -9
_diffrn_reflns_limit_k_max 14
_diffrn_reflns_limit_k_min -11
_diffrn_reflns_limit_l_max 23
_diffrn_reflns_limit_l_min -23
_diffrn_reflns_number 10587
_diffrn_reflns_theta_full 27.50
_diffrn_reflns_theta_max 27.50
_diffrn_reflns_theta_min 2.13
_exptl_absorpt_coefficient_mu 6.502
_exptl_absorpt_correction_T_max 0.3563
_exptl_absorpt_correction_T_min 0.1539
_exptl_absorpt_correction_type multi-scan
_exptl_absorpt_process_details 'Sadabs, (Sheldrick 2008)'
_exptl_crystal_colour Yellow
_exptl_crystal_density_diffrn 2.106
_exptl_crystal_density_meas ?
_exptl_crystal_density_method 'not measured'
_exptl_crystal_description Block
_exptl_crystal_F_000 920
_exptl_crystal_size_max 0.46
_exptl_crystal_size_mid 0.30
_exptl_crystal_size_min 0.20
_refine_diff_density_max 0.657
_refine_diff_density_min -0.896
_refine_diff_density_rms 0.101
_refine_ls_extinction_method none
_refine_ls_goodness_of_fit_ref 1.708
_refine_ls_hydrogen_treatment constr
_refine_ls_matrix_type full
_refine_ls_number_parameters 175
_refine_ls_number_reflns 3475
_refine_ls_number_restraints 0
_refine_ls_restrained_S_all 1.708
_refine_ls_R_factor_all 0.0250
_refine_ls_R_factor_gt 0.0226
_refine_ls_shift/su_max 0.037
_refine_ls_shift/su_mean 0.002
_refine_ls_structure_factor_coef Fsqd
_refine_ls_weighting_details 'calc w=1/[\s^2^(Fo^2^)+(0.0000P)^2^+0.0000P] where P=(Fo^2^+2Fc^2^)/3'
_refine_ls_weighting_scheme calc
_refine_ls_wR_factor_gt 0.0490
_refine_ls_wR_factor_ref 0.0493
_reflns_number_gt 3217
_reflns_number_total 3475
_reflns_threshold_expression >2sigma(I)
_cod_data_source_file om300464b_si_002.cif
_cod_data_source_block c007
_cod_depositor_comments
;
The following automatic conversions were performed:

'_symmetry_cell_setting' value 'Monoclinic' changed to 'monoclinic'
according to /home/saulius/struct/CIF-dictionaries/cif_core.dic
dictionary named 'cif_core.dic' version 2.4.2 from
2011-04-26.

'_exptl_absorpt_correction_type' value 'Multi-scan'
changed to 'multi-scan' according to
/home/saulius/struct/CIF-dictionaries/cif_core.dic dictionary named
'cif_core.dic' version 2.4.2 from 2011-04-26.

Automatic conversion script
Id: cif_fix_values 1891 2012-01-12 08:04:46Z andrius 

The following automatic conversions were performed:

'_exptl_crystal_density_meas' value 'Not Measured' was changed to '?'
- the value is perceived as not measured.

Automatic conversion script
Id: cif_fix_values 3008 2015-01-20 13:52:24Z robertas 
;
_cod_original_sg_symbol_H-M P2(1)/n
_cod_database_code 4078854

loop_
_symmetry_equiv_pos_as_xyz
'x, y, z'
'-x+1/2, y+1/2, -z+1/2'
'-x, -y, -z'
'x-1/2, -y-1/2, z-1/2'

loop_
_atom_site_label
_atom_site_type_symbol
_atom_site_fract_x
_atom_site_fract_y
_atom_site_fract_z
_atom_site_U_iso_or_equiv
_atom_site_adp_type
_atom_site_occupancy
_atom_site_symmetry_multiplicity
_atom_site_calc_flag
_atom_site_refinement_flags
Pd1 Pd 0.52995(2) 0.274815(15) 0.103818(9) 0.01223(6) Uani 1 1 d .
Br1 Br 0.73655(3) 0.15539(2) 0.043725(13) 0.01880(7) Uani 1 1 d .
Br2 Br 0.33316(3) 0.39920(2) 0.165653(14) 0.02028(7) Uani 1 1 d .
N1 N 0.8030(3) 0.44925(17) 0.16503(10) 0.0130(4) Uani 1 1 d .
N2 N 0.9006(2) 0.54684(17) 0.14719(11) 0.0131(4) Uani 1 1 d .
N3 N 0.3474(3) 0.13447(18) 0.10396(11) 0.0163(4) Uani 1 1 d .
C1 C 0.6955(3) 0.4091(2) 0.10339(12) 0.0133(5) Uani 1 1 d .
C2 C 0.7242(3) 0.4846(2) 0.04628(13) 0.0147(5) Uani 1 1 d .
H2 H 0.6666 0.4791 -0.0037 0.018 Uiso 1 1 calc R
C3 C 0.8514(3) 0.5694(2) 0.07474(13) 0.0140(5) Uani 1 1 d .
C4 C 0.9259(3) 0.6709(2) 0.03753(14) 0.0190(5) Uani 1 1 d .
H4A H 0.8817 0.7454 0.0560 0.028 Uiso 1 1 calc R
H4B H 0.8860 0.6653 -0.0160 0.028 Uiso 1 1 calc R
H4C H 1.0593 0.6691 0.0480 0.028 Uiso 1 1 calc R
C5 C 1.0151(3) 0.6182(2) 0.20271(13) 0.0176(5) Uani 1 1 d .
H5A H 1.0943 0.6695 0.1783 0.026 Uiso 1 1 calc R
H5B H 1.0901 0.5657 0.2378 0.026 Uiso 1 1 calc R
H5C H 0.9378 0.6674 0.2293 0.026 Uiso 1 1 calc R
C6 C 0.8518(3) 0.3870(2) 0.23394(13) 0.0134(5) Uani 1 1 d .
C7 C 0.8230(3) 0.4377(2) 0.30016(13) 0.0161(5) Uani 1 1 d .
H7 H 0.7691 0.5141 0.3008 0.019 Uiso 1 1 calc R
C8 C 0.8743(3) 0.3751(2) 0.36568(14) 0.0191(5) Uani 1 1 d .
H8 H 0.8588 0.4095 0.4117 0.023 Uiso 1 1 calc R
C9 C 0.9482(3) 0.2623(2) 0.36346(14) 0.0193(5) Uani 1 1 d .
H9 H 0.9825 0.2194 0.4082 0.023 Uiso 1 1 calc R
C10 C 0.9725(3) 0.2115(2) 0.29689(14) 0.0182(5) Uani 1 1 d .
H10 H 1.0204 0.1334 0.2958 0.022 Uiso 1 1 calc R
C11 C 0.9270(3) 0.2746(2) 0.23196(14) 0.0166(5) Uani 1 1 d .
H11 H 0.9470 0.2412 0.1862 0.020 Uiso 1 1 calc R
C12 C 0.2516(3) 0.0582(2) 0.11128(12) 0.0153(5) Uani 1 1 d .
C13 C 0.1319(3) -0.0396(2) 0.12306(14) 0.0199(5) Uani 1 1 d .
H13A H 0.1389 -0.0539 0.1762 0.030 Uiso 1 1 calc R
H13B H 0.1697 -0.1112 0.0991 0.030 Uiso 1 1 calc R
H13C H 0.0063 -0.0195 0.1017 0.030 Uiso 1 1 calc R

loop_
_atom_site_aniso_label
_atom_site_aniso_U_11
_atom_site_aniso_U_22
_atom_site_aniso_U_33
_atom_site_aniso_U_23
_atom_site_aniso_U_13
_atom_site_aniso_U_12
Pd1 0.01359(9) 0.01032(10) 0.01271(10) -0.00030(7) 0.00178(7) -0.00273(6)
Br1 0.02280(13) 0.01558(14) 0.01897(13) -0.00173(9) 0.00629(10) -0.00072(9)
Br2 0.01921(12) 0.01814(14) 0.02479(14) -0.00518(10) 0.00752(10) -0.00249(9)
N1 0.0135(9) 0.0106(10) 0.0152(10) 0.0011(8) 0.0031(8) -0.0024(7)
N2 0.0134(9) 0.0084(10) 0.0175(10) 0.0002(8) 0.0025(8) -0.0034(7)
N3 0.0176(10) 0.0145(11) 0.0166(11) -0.0021(8) 0.0022(8) -0.0019(8)
C1 0.0128(10) 0.0119(12) 0.0155(12) -0.0028(9) 0.0031(9) 0.0021(8)
C2 0.0148(11) 0.0145(12) 0.0149(12) -0.0004(9) 0.0028(9) -0.0005(9)
C3 0.0130(10) 0.0127(12) 0.0166(12) -0.0005(9) 0.0035(9) 0.0014(9)
C4 0.0216(12) 0.0148(13) 0.0214(13) 0.0010(10) 0.0059(10) -0.0038(10)
C5 0.0179(11) 0.0151(13) 0.0184(13) -0.0024(10) -0.0016(10) -0.0055(9)
C6 0.0122(10) 0.0120(12) 0.0157(12) 0.0014(9) 0.0007(9) -0.0034(8)
C7 0.0158(11) 0.0132(12) 0.0194(12) 0.0000(9) 0.0033(10) -0.0015(9)
C8 0.0190(12) 0.0221(14) 0.0162(13) -0.0006(10) 0.0025(10) -0.0041(10)
C9 0.0186(12) 0.0192(14) 0.0185(13) 0.0058(10) -0.0016(10) -0.0048(10)
C10 0.0161(11) 0.0121(12) 0.0249(14) 0.0027(10) -0.0013(10) -0.0001(9)
C11 0.0153(11) 0.0136(13) 0.0205(13) -0.0030(10) 0.0020(10) -0.0021(9)
C12 0.0164(11) 0.0154(13) 0.0131(12) -0.0025(9) -0.0002(9) 0.0018(9)
C13 0.0196(12) 0.0166(13) 0.0241(13) -0.0014(10) 0.0054(10) -0.0061(10)

loop_
_atom_type_symbol
_atom_type_description
_atom_type_scat_dispersion_real
_atom_type_scat_dispersion_imag
_atom_type_scat_source
C C 0.0033 0.0016 'International Tables Vol C Tables 4.2.6.8 and 6.1.1.4'
H H 0.0000 0.0000 'International Tables Vol C Tables 4.2.6.8 and 6.1.1.4'
N N 0.0061 0.0033 'International Tables Vol C Tables 4.2.6.8 and 6.1.1.4'
Br Br -0.2901 2.4595 'International Tables Vol C Tables 4.2.6.8 and 6.1.1.4'
Pd Pd -0.9988 1.0072 'International Tables Vol C Tables 4.2.6.8 and 6.1.1.4'

loop_
_geom_angle_atom_site_label_1
_geom_angle_atom_site_label_2
_geom_angle_atom_site_label_3
_geom_angle
C1 Pd1 N3 178.49(8)
C1 Pd1 Br2 88.88(7)
N3 Pd1 Br2 89.86(6)
C1 Pd1 Br1 89.09(7)
N3 Pd1 Br1 92.18(6)
Br2 Pd1 Br1 177.796(11)
C1 N1 N2 109.35(18)
C1 N1 C6 127.1(2)
N2 N1 C6 121.61(18)
C3 N2 N1 108.14(18)
C3 N2 C5 128.5(2)
N1 N2 C5 122.87(18)
C12 N3 Pd1 173.4(2)
N1 C1 C2 106.4(2)
N1 C1 Pd1 123.10(17)
C2 C1 Pd1 130.44(17)
C3 C2 C1 108.3(2)
N2 C3 C2 107.8(2)
N2 C3 C4 122.4(2)
C2 C3 C4 129.8(2)
C11 C6 C7 121.1(2)
C11 C6 N1 118.0(2)
C7 C6 N1 120.9(2)
C6 C7 C8 119.1(2)
C9 C8 C7 119.7(2)
C10 C9 C8 120.7(2)
C11 C10 C9 119.9(2)
C10 C11 C6 119.5(2)
N3 C12 C13 178.2(3)

loop_
_geom_bond_atom_site_label_1
_geom_bond_atom_site_label_2
_geom_bond_distance
Pd1 C1 1.950(2)
Pd1 N3 2.083(2)
Pd1 Br2 2.4279(3)
Pd1 Br1 2.4288(3)
N1 C1 1.354(3)
N1 N2 1.383(3)
N1 C6 1.439(3)
N2 C3 1.344(3)
N2 C5 1.460(3)
N3 C12 1.136(3)
C1 C2 1.390(3)
C2 C3 1.386(3)
C3 C4 1.481(3)
C6 C11 1.387(3)
C6 C7 1.386(3)
C7 C8 1.392(3)
C8 C9 1.387(3)
C9 C10 1.383(3)
C10 C11 1.380(3)
C12 C13 1.452(3)
